data_4319591
loop_
_publ_author_name
'P. Manikandan'
'R. Muthukumaran'
'K. R. Justin Thomas'
'B. Varghese'
'G. V. R. Chandramouli'
'P. T. Manoharan'

_publ_section_title
;
 Copper(II) Azide Complexes of Aliphatic and Aromatic Amine Based
 Tridentate Ligands: Novel Structure, Spectroscopy, and Magnetic
 Properties
;
_journal_name_full 'Inorganic Chemistry'
_journal_page_first 2378
_journal_page_last 2389
_journal_paper_doi 10.1021/ic0009223
_journal_volume 40
_journal_year 2001
_chemical_formula_sum 'C12 H34 Cl2 Cu2 N12 O8'
_chemical_formula_weight 672.49
_chemical_name_systematic
; 
 ? 
;
_space_group_IT_number 2
_symmetry_cell_setting triclinic
_symmetry_space_group_name_Hall '-P 1'
_symmetry_space_group_name_H-M 'P -1'
_atom_sites_solution_hydrogens geom
_atom_sites_solution_primary direct
_atom_sites_solution_secondary difmap
_audit_creation_method SHELXL
_cell_angle_alpha 77.136(9)
_cell_angle_beta 87.503(10)
_cell_angle_gamma 80.344(8)
_cell_formula_units_Z 2
_cell_length_a 9.442(2)
_cell_length_b 11.472(3)
_cell_length_c 12.722(3)
_cell_measurement_reflns_used 25
_cell_measurement_temperature 296(2)
_cell_measurement_theta_max 14
_cell_measurement_theta_min 10
_cell_volume 1324.4(5)
_computing_cell_refinement 'CAD4 PROGRAMS'
_computing_data_collection 'CAD4 PROGRAMS'
_computing_data_reduction MolEn
_computing_molecular_graphics ORTEP
_computing_publication_material 'SHELXL-93 (Sheldrick, 1993)'
_computing_structure_refinement 'SHELXL-93 (Sheldrick, 1993)'
_computing_structure_solution 'SHELXS-86 (Sheldrick, 1990)'
_diffrn_ambient_temperature 296(2)
_diffrn_measurement_device 'CAD4 Diffractometer'
_diffrn_measurement_method 'Omega twotheta'
_diffrn_radiation_monochromator graphite
_diffrn_radiation_source 'fine-focus sealed tube'
_diffrn_radiation_type MoK\a
_diffrn_radiation_wavelength 0.71073
_diffrn_reflns_av_R_equivalents 0.0388
_diffrn_reflns_av_sigmaI/netI 0.0301
_diffrn_reflns_limit_h_max 11
_diffrn_reflns_limit_h_min 0
_diffrn_reflns_limit_k_max 13
_diffrn_reflns_limit_k_min -13
_diffrn_reflns_limit_l_max 15
_diffrn_reflns_limit_l_min -15
_diffrn_reflns_number 4965
_diffrn_reflns_theta_max 25.00
_diffrn_reflns_theta_min 2.19
_diffrn_standards_decay_% 2
_diffrn_standards_interval_time '1 Hour'
_diffrn_standards_number 2
_exptl_absorpt_coefficient_mu 1.868
_exptl_absorpt_correction_T_max 0.95
_exptl_absorpt_correction_T_min 0.87
_exptl_absorpt_correction_type psi-scan
_exptl_crystal_colour 'Dark Green'
_exptl_crystal_density_diffrn 1.687
_exptl_crystal_description Needle
_exptl_crystal_F_000 692
_exptl_crystal_size_max 0.15
_exptl_crystal_size_mid 0.1
_exptl_crystal_size_min 0.1
_refine_diff_density_max 0.760
_refine_diff_density_min -0.612
_refine_diff_density_rms 0.109
_refine_ls_extinction_coef 0.0000(6)
_refine_ls_extinction_expression Fc^*^=kFc[1+0.001xFc^2^\l^3^/sin(2\q)]^-1/4^
_refine_ls_extinction_method SHELXL
_refine_ls_goodness_of_fit_all 1.133
_refine_ls_goodness_of_fit_obs 1.094
_refine_ls_hydrogen_treatment 'Riding model refinement'
_refine_ls_matrix_type full
_refine_ls_number_parameters 326
_refine_ls_number_reflns 4642
_refine_ls_number_restraints 0
_refine_ls_restrained_S_all 1.612
_refine_ls_restrained_S_obs 1.094
_refine_ls_R_factor_all 0.0710
_refine_ls_R_factor_obs 0.0469
_refine_ls_shift/esd_max -1.151
_refine_ls_shift/esd_mean 0.004
_refine_ls_structure_factor_coef Fsqd
_refine_ls_weighting_details 'w=1/[\s^2^(Fo^2^)+(0.0644P)^2^+2.7200P] where P=(Fo^2^+2Fc^2^)/3'
_refine_ls_weighting_scheme calc
_refine_ls_wR_factor_all 0.2047
_refine_ls_wR_factor_obs 0.1205
_reflns_number_observed 3515
_reflns_number_total 4656
_reflns_observed_criterion >2sigma(I)
_cod_data_source_file ic0009223_4.cif
_cod_data_source_block '[Cu(dpt)(N3)]2(ClO4)2'
_cod_depositor_comments
;
The following automatic conversions were performed:

'_symmetry_cell_setting' value 'Triclinic' changed to 'triclinic'
according to the built-in table from CIF Core dictionary named
'cif_core.dic' version 2.4.1 from
2010-06-29.

'_exptl_absorpt_correction_type' value 'psi scan'
changed to 'psi-scan' according to the built-in table from CIF Core
dictionary named 'cif_core.dic' version 2.4.1 from 2010-06-29.

Automatic conversion script
Id: cif_fix_values 1646 2011-03-28 12:23:43Z adriana 

The following automatic conversions were performed:

'_refine_ls_weighting_scheme' value 'calc
w=1/[\s^2^(Fo^2^)+(0.0644P)^2^+2.7200P] where P=(Fo^2^+2Fc^2^)/3' was
changed to 'calc'. New tag '_refine_ls_weighting_details' was
created. The value of the new tag was set to
'w=1/[\s^2^(Fo^2^)+(0.0644P)^2^+2.7200P] where P=(Fo^2^+2Fc^2^)/3'.

Automatic conversion script
Id: cif_fix_values 3143 2015-03-26 13:38:13Z robertas 
;
_cod_original_cell_volume 1324.3(5)
_cod_database_code 4319591

loop_
_symmetry_equiv_pos_as_xyz
'x, y, z'
'-x, -y, -z'

loop_
_atom_site_aniso_label
_atom_site_aniso_U_11
_atom_site_aniso_U_22
_atom_site_aniso_U_33
_atom_site_aniso_U_23
_atom_site_aniso_U_13
_atom_site_aniso_U_12
Cu1 0.0341(3) 0.0371(3) 0.0332(3) -0.0102(2) 0.0028(2) -0.0081(3)
Cu2 0.0378(4) 0.0434(4) 0.0363(3) -0.0134(3) 0.0020(3) -0.0111(3)
Cl1 0.0478(7) 0.0406(7) 0.0452(7) -0.0009(5) 0.0054(6) -0.0106(6)
Cl2 0.0479(8) 0.0468(8) 0.0447(7) 0.0016(6) -0.0004(6) -0.0057(6)
O1 0.060(3) 0.109(4) 0.109(4) 0.014(3) -0.021(3) -0.032(3)
O2 0.081(3) 0.059(3) 0.060(3) -0.001(2) 0.023(2) -0.025(2)
O3 0.088(3) 0.043(2) 0.071(3) -0.010(2) 0.017(2) -0.005(2)
O4 0.096(4) 0.056(3) 0.049(2) -0.010(2) 0.009(2) -0.005(2)
O5 0.166(6) 0.082(4) 0.069(3) -0.015(3) -0.016(4) -0.043(4)
O6 0.056(3) 0.092(4) 0.119(4) -0.008(3) -0.008(3) -0.017(3)
O7 0.107(5) 0.123(5) 0.115(5) 0.059(4) 0.044(4) -0.009(4)
O8 0.138(5) 0.070(3) 0.089(4) -0.023(3) -0.017(4) 0.040(3)
N1 0.040(2) 0.035(2) 0.040(2) -0.010(2) 0.002(2) -0.006(2)
N2 0.040(2) 0.039(2) 0.044(2) -0.001(2) 0.000(2) -0.011(2)
N3 0.048(3) 0.057(3) 0.047(3) -0.013(2) 0.001(2) -0.004(2)
N4 0.064(3) 0.038(2) 0.036(2) -0.012(2) 0.008(2) -0.015(2)
N5 0.098(4) 0.039(3) 0.038(3) -0.009(2) 0.012(3) -0.008(3)
N6 0.278(12) 0.076(5) 0.041(4) -0.017(3) 0.031(5) -0.027(6)
N7 0.056(3) 0.045(3) 0.049(3) -0.016(2) 0.005(2) -0.013(2)
N8 0.042(3) 0.048(3) 0.063(3) -0.008(2) -0.009(2) -0.010(2)
N9 0.047(3) 0.070(3) 0.051(3) -0.017(2) -0.002(2) -0.015(2)
N10 0.078(3) 0.043(3) 0.032(2) -0.012(2) 0.001(2) -0.017(2)
N11 0.079(4) 0.046(3) 0.045(3) -0.013(2) 0.000(2) -0.008(3)
N12 0.200(9) 0.087(5) 0.036(3) -0.018(3) 0.007(4) -0.006(5)
C1 0.032(3) 0.066(4) 0.076(4) -0.015(3) 0.006(3) -0.015(3)
C2 0.049(4) 0.067(4) 0.081(5) -0.026(4) 0.019(3) -0.001(3)
C3 0.056(4) 0.058(4) 0.053(3) -0.026(3) 0.022(3) -0.013(3)
C4 0.071(4) 0.048(3) 0.045(3) -0.014(3) -0.018(3) -0.003(3)
C5 0.048(3) 0.056(4) 0.092(5) -0.028(3) -0.025(3) -0.003(3)
C6 0.042(3) 0.068(4) 0.078(4) -0.010(3) -0.010(3) -0.021(3)
C7 0.037(3) 0.069(4) 0.089(5) 0.001(4) 0.016(3) -0.013(3)
C8 0.060(4) 0.068(4) 0.085(5) -0.018(4) 0.022(4) 0.002(4)
C9 0.073(5) 0.070(4) 0.065(4) -0.034(3) 0.026(3) -0.017(4)
C10 0.083(5) 0.067(4) 0.051(3) -0.023(3) -0.014(3) -0.019(4)
C11 0.056(4) 0.093(5) 0.068(4) -0.015(4) -0.014(3) -0.037(4)
C12 0.038(3) 0.102(5) 0.063(4) -0.020(4) -0.002(3) -0.015(3)

loop_
_atom_site_label
_atom_site_type_symbol
_atom_site_fract_x
_atom_site_fract_y
_atom_site_fract_z
_atom_site_U_iso_or_equiv
_atom_site_thermal_displace_type
_atom_site_occupancy
_atom_site_calc_flag
_atom_site_refinement_flags
_atom_site_disorder_group
Cu1 Cu 0.49259(6) 0.34851(5) 0.52334(4) 0.0342(2) Uani 1 d . .
Cu2 Cu 0.00462(6) -0.14812(5) 1.04173(5) 0.0380(2) Uani 1 d . .
Cl1 Cl 0.50048(15) 0.05679(11) 0.73331(10) 0.0456(3) Uani 1 d . .
Cl2 Cl 0.02464(15) -0.43475(12) 1.27450(11) 0.0485(3) Uani 1 d . .
O1 O 0.6464(5) 0.0511(5) 0.7623(5) 0.096(2) Uani 1 d . .
O2 O 0.4332(5) -0.0262(4) 0.8112(3) 0.0679(12) Uani 1 d . .
O3 O 0.4272(5) 0.1785(4) 0.7236(4) 0.0691(13) Uani 1 d . .
O4 O 0.5006(5) 0.0254(4) 0.6300(3) 0.0682(12) Uani 1 d . .
O5 O -0.0014(8) -0.4565(5) 1.1731(4) 0.103(2) Uani 1 d . .
O6 O 0.1772(5) -0.4447(5) 1.2818(5) 0.091(2) Uani 1 d . .
O7 O -0.0217(7) -0.5220(6) 1.3572(5) 0.131(3) Uani 1 d . .
O8 O -0.0367(7) -0.3151(5) 1.2781(5) 0.104(2) Uani 1 d . .
N1 N 0.5231(4) 0.2316(4) 0.4220(3) 0.0379(9) Uani 1 d . .
H1 H 0.5144(4) 0.1569(4) 0.4624(3) 0.045 Uiso 1 calc R .
N2 N 0.6892(4) 0.2871(4) 0.5864(3) 0.0416(10) Uani 1 d . .
H2A H 0.7090(4) 0.3412(4) 0.6229(3) 0.050 Uiso 1 calc R .
H2B H 0.6841(4) 0.2179(4) 0.6353(3) 0.050 Uiso 1 calc R .
N3 N 0.2769(5) 0.3624(4) 0.5125(4) 0.0509(11) Uani 1 d . .
H3A H 0.2362(5) 0.3799(4) 0.5736(4) 0.061 Uiso 1 calc R .
H3B H 0.2453(5) 0.4248(4) 0.4578(4) 0.061 Uiso 1 calc R .
N4 N 0.4620(5) 0.4782(4) 0.6105(3) 0.0447(11) Uani 1 d . .
N5 N 0.4460(6) 0.4579(4) 0.7053(4) 0.0588(14) Uani 1 d . .
N6 N 0.4288(12) 0.4432(6) 0.7958(5) 0.132(4) Uani 1 d . .
N7 N 0.0068(5) -0.2802(4) 0.9596(4) 0.0486(11) Uani 1 d . .
H7 H 0.0059(5) -0.3500(4) 1.0102(4) 0.058 Uiso 1 calc R .
N8 N 0.2137(5) -0.2074(4) 1.0871(4) 0.0514(11) Uani 1 d . .
H8A H 0.2450(5) -0.1473(4) 1.1098(4) 0.062 Uiso 1 calc R .
H8B H 0.2149(5) -0.2697(4) 1.1445(4) 0.062 Uiso 1 calc R .
N9 N -0.2013(5) -0.1542(5) 1.0868(4) 0.0547(12) Uani 1 d . .
H9A H -0.2019(5) -0.2191(5) 1.1416(4) 0.066 Uiso 1 calc R .
H9B H -0.2333(5) -0.0882(5) 1.1135(4) 0.066 Uiso 1 calc R .
N10 N 0.0017(6) -0.0052(4) 1.1089(3) 0.0496(12) Uani 1 d . .
N11 N -0.0058(6) -0.0126(4) 1.2046(4) 0.0566(13) Uani 1 d . .
N12 N -0.0127(10) -0.0179(6) 1.2940(5) 0.109(3) Uani 1 d . .
C1 C 0.8137(6) 0.2628(6) 0.5159(5) 0.057(2) Uani 1 d . .
H1A H 0.8988(6) 0.2299(6) 0.5596(5) 0.069 Uiso 1 calc R .
H1B H 0.8301(6) 0.3381(6) 0.4682(5) 0.069 Uiso 1 calc R .
C2 C 0.7886(7) 0.1741(6) 0.4496(6) 0.066(2) Uani 1 d . .
H2C H 0.8763(7) 0.1530(6) 0.4106(6) 0.079 Uiso 1 calc R .
H2D H 0.7680(7) 0.1007(6) 0.4980(6) 0.079 Uiso 1 calc R .
C3 C 0.6676(6) 0.2209(6) 0.3699(5) 0.0538(15) Uani 1 d . .
H3C H 0.6811(6) 0.2998(6) 0.3276(5) 0.065 Uiso 1 calc R .
H3D H 0.6715(6) 0.1666(6) 0.3208(5) 0.065 Uiso 1 calc R .
C4 C 0.4072(7) 0.2646(5) 0.3408(4) 0.0544(15) Uani 1 d . .
H4A H 0.4365(7) 0.2245(5) 0.2820(4) 0.065 Uiso 1 calc R .
H4B H 0.3945(7) 0.3513(5) 0.3117(4) 0.065 Uiso 1 calc R .
C5 C 0.2664(6) 0.2314(6) 0.3845(6) 0.063(2) Uani 1 d . .
H5A H 0.2678(6) 0.1463(6) 0.3861(6) 0.076 Uiso 1 calc R .
H5B H 0.1912(6) 0.2774(6) 0.3353(6) 0.076 Uiso 1 calc R .
C6 C 0.2284(6) 0.2526(6) 0.4949(5) 0.062(2) Uani 1 d . .
H6A H 0.1251(6) 0.2605(6) 0.5048(5) 0.074 Uiso 1 calc R .
H6B H 0.2722(6) 0.1830(6) 0.5482(5) 0.074 Uiso 1 calc R .
C7 C 0.3201(7) -0.2473(6) 1.0079(6) 0.068(2) Uani 1 d . .
H7A H 0.4118(7) -0.2792(6) 1.0433(6) 0.081 Uiso 1 calc R .
H7B H 0.3331(7) -0.1781(6) 0.9509(6) 0.081 Uiso 1 calc R .
C8 C 0.2737(7) -0.3425(7) 0.9597(6) 0.073(2) Uani 1 d . .
H8C H 0.2587(7) -0.4104(7) 1.0175(6) 0.087 Uiso 1 calc R .
H8D H 0.3510(7) -0.3714(7) 0.9144(6) 0.087 Uiso 1 calc R .
C9 C 0.1390(7) -0.3013(6) 0.8935(5) 0.066(2) Uani 1 d . .
H9C H 0.1484(7) -0.2269(6) 0.8418(5) 0.080 Uiso 1 calc R .
H9D H 0.1287(7) -0.3621(6) 0.8534(5) 0.080 Uiso 1 calc R .
C10 C -0.1230(7) -0.2641(6) 0.8931(5) 0.064(2) Uani 1 d . .
H10A H -0.1116(7) -0.3272(6) 0.8523(5) 0.077 Uiso 1 calc R .
H10B H -0.1308(7) -0.1868(6) 0.8419(5) 0.077 Uiso 1 calc R .
C11 C -0.2604(7) -0.2682(7) 0.9582(6) 0.069(2) Uani 1 d . .
H11A H -0.3368(7) -0.2735(7) 0.9117(6) 0.083 Uiso 1 calc R .
H11B H -0.2481(7) -0.3411(7) 1.0150(6) 0.083 Uiso 1 calc R .
C12 C -0.3056(6) -0.1602(7) 1.0083(5) 0.067(2) Uani 1 d . .
H12A H -0.3157(6) -0.0866(7) 0.9522(5) 0.080 Uiso 1 calc R .
H12B H -0.3983(6) -0.1656(7) 1.0433(5) 0.080 Uiso 1 calc R .

loop_
_atom_type_symbol
_atom_type_description
_atom_type_scat_dispersion_real
_atom_type_scat_dispersion_imag
_atom_type_scat_source
Cu Cu 0.3201 1.2651 'International Tables Vol C Tables 4.2.6.8 and 6.1.1.4'
Cl Cl 0.1484 0.1585 'International Tables Vol C Tables 4.2.6.8 and 6.1.1.4'
O O 0.0106 0.0060 'International Tables Vol C Tables 4.2.6.8 and 6.1.1.4'
N N 0.0061 0.0033 'International Tables Vol C Tables 4.2.6.8 and 6.1.1.4'
C C 0.0033 0.0016 'International Tables Vol C Tables 4.2.6.8 and 6.1.1.4'
H H 0.0000 0.0000 'International Tables Vol C Tables 4.2.6.8 and 6.1.1.4'

loop_
_geom_angle_atom_site_label_1
_geom_angle_atom_site_label_2
_geom_angle_atom_site_label_3
_geom_angle
_geom_angle_site_symmetry_1
_geom_angle_site_symmetry_3
_geom_angle_publ_flag
N2 Cu1 N4 90.4(2) . . ?
N2 Cu1 N3 157.3(2) . . ?
N4 Cu1 N3 89.3(2) . . ?
N2 Cu1 N1 91.9(2) . . ?
N4 Cu1 N1 174.2(2) . . ?
N3 Cu1 N1 90.7(2) . . ?
N2 Cu1 N4 100.8(2) . 2_666 ?
N4 Cu1 N4 79.0(2) . 2_666 ?
N3 Cu1 N4 101.4(2) . 2_666 ?
N1 Cu1 N4 95.4(2) . 2_666 ?
N10 Cu2 N9 89.7(2) . . ?
N10 Cu2 N7 174.3(2) . . ?
N9 Cu2 N7 91.8(2) . . ?
N10 Cu2 N8 89.7(2) . . ?
N9 Cu2 N8 144.8(2) . . ?
N7 Cu2 N8 92.2(2) . . ?
N10 Cu2 N10 79.3(2) . 2_557 ?
N9 Cu2 N10 105.9(2) . 2_557 ?
N7 Cu2 N10 95.0(2) . 2_557 ?
N8 Cu2 N10 108.5(2) . 2_557 ?
O2 Cl1 O1 110.3(3) . . ?
O2 Cl1 O3 111.4(3) . . ?
O1 Cl1 O3 108.9(3) . . ?
O2 Cl1 O4 109.6(3) . . ?
O1 Cl1 O4 107.9(3) . . ?
O3 Cl1 O4 108.6(3) . . ?
O7 Cl2 O5 110.9(4) . . ?
O7 Cl2 O8 113.8(4) . . ?
O5 Cl2 O8 109.4(4) . . ?
O7 Cl2 O6 108.6(4) . . ?
O5 Cl2 O6 106.0(4) . . ?
O8 Cl2 O6 107.8(4) . . ?
C4 N1 C3 111.4(4) . . ?
C4 N1 Cu1 109.8(3) . . ?
C3 N1 Cu1 114.3(3) . . ?
C1 N2 Cu1 120.3(4) . . ?
C6 N3 Cu1 114.4(4) . . ?
N5 N4 Cu1 123.6(4) . . ?
N5 N4 Cu1 134.6(4) . 2_666 ?
Cu1 N4 Cu1 101.0(2) . 2_666 ?
N6 N5 N4 177.3(6) . . ?
C10 N7 C9 110.2(5) . . ?
C10 N7 Cu2 113.4(4) . . ?
C9 N7 Cu2 114.3(4) . . ?
C7 N8 Cu2 119.3(4) . . ?
C12 N9 Cu2 119.7(4) . . ?
N11 N10 Cu2 122.9(4) . . ?
N11 N10 Cu2 136.1(4) . 2_557 ?
Cu2 N10 Cu2 100.7(2) . 2_557 ?
N12 N11 N10 179.1(7) . . ?
N2 C1 C2 110.9(5) . . ?
C3 C2 C1 114.3(5) . . ?
N1 C3 C2 113.2(5) . . ?
N1 C4 C5 113.7(5) . . ?
C4 C5 C6 115.3(5) . . ?
N3 C6 C5 112.1(5) . . ?
N8 C7 C8 111.9(5) . . ?
C7 C8 C9 114.8(6) . . ?
N7 C9 C8 113.2(5) . . ?
N7 C10 C11 113.6(5) . . ?
C12 C11 C10 114.0(5) . . ?
N9 C12 C11 111.3(5) . . ?

loop_
_geom_bond_atom_site_label_1
_geom_bond_atom_site_label_2
_geom_bond_distance
_geom_bond_site_symmetry_2
_geom_bond_publ_flag
Cu1 N2 2.006(4) . ?
Cu1 N4 2.022(4) . ?
Cu1 N3 2.024(5) . ?
Cu1 N1 2.038(4) . ?
Cu1 N4 2.398(4) 2_666 ?
Cu2 N10 2.007(4) . ?
Cu2 N9 2.011(5) . ?
Cu2 N7 2.020(4) . ?
Cu2 N8 2.042(4) . ?
Cu2 N10 2.290(4) 2_557 ?
Cl1 O2 1.421(4) . ?
Cl1 O1 1.429(5) . ?
Cl1 O3 1.431(4) . ?
Cl1 O4 1.438(4) . ?
Cl2 O7 1.392(5) . ?
Cl2 O5 1.406(5) . ?
Cl2 O8 1.407(5) . ?
Cl2 O6 1.431(5) . ?
N1 C4 1.481(7) . ?
N1 C3 1.489(7) . ?
N2 C1 1.474(7) . ?
N3 C6 1.475(7) . ?
N4 N5 1.185(6) . ?
N4 Cu1 2.397(4) 2_666 ?
N5 N6 1.135(7) . ?
N7 C10 1.482(8) . ?
N7 C9 1.490(7) . ?
N8 C7 1.482(8) . ?
N9 C12 1.453(7) . ?
N10 N11 1.201(6) . ?
N10 Cu2 2.290(4) 2_557 ?
N11 N12 1.125(7) . ?
C1 C2 1.511(9) . ?
C2 C3 1.508(9) . ?
C4 C5 1.494(9) . ?
C5 C6 1.496(9) . ?
C7 C8 1.498(10) . ?
C8 C9 1.505(10) . ?
C10 C11 1.510(9) . ?
C11 C12 1.508(10) . ?
